data_7134522
loop_
_publ_author_name
'Zhang, Li-Hua'
'Xie, Yang'
'Xuan, Jun'

_publ_section_title
;
 Dearomatizative aminoetherification and diamination of indoles enabled by
 photochemical nitrene transfer reactions
;
_journal_issue 47
_journal_name_full 'Chemical Communications'
_journal_page_first 8528
_journal_page_last 8531
_journal_paper_doi 10.1039/D5CC02416A
_journal_volume 61
_journal_year 2025
_chemical_formula_moiety 'C22 H28 N2 O5 S'
_chemical_formula_sum 'C22 H28 N2 O5 S'
_chemical_formula_weight 432.52
_chemical_name_systematic 1
_space_group_crystal_system triclinic
_space_group_IT_number 2
_space_group_name_Hall '-P 1'
_space_group_name_H-M_alt 'P -1'
_atom_sites_solution_hydrogens geom
_atom_sites_solution_primary iterative
_audit_creation_date 2024-08-10
_audit_creation_method
;
Olex2 1.2
(compiled 2018.05.29 svn.r3508 for OlexSys, GUI svn.r5506)
;
_audit_update_record
;
2024-12-04 deposited with the CCDC.	2025-05-08 downloaded from the CCDC.
;
_cell_angle_alpha 84.709(2)
_cell_angle_beta 76.197(3)
_cell_angle_gamma 89.722(2)
_cell_formula_units_Z 2
_cell_length_a 10.0397(3)
_cell_length_b 10.2947(2)
_cell_length_c 11.3136(4)
_cell_measurement_reflns_used 5867
_cell_measurement_temperature 293(2)
_cell_measurement_theta_max 67.6630
_cell_measurement_theta_min 4.0190
_cell_volume 1130.54(6)
_computing_cell_refinement 'CrysAlisPro 1.171.42.102a (Rigaku OD, 2023)'
_computing_data_collection 'CrysAlisPro 1.171.42.102a (Rigaku OD, 2023)'
_computing_data_reduction 'CrysAlisPro 1.171.42.102a (Rigaku OD, 2023)'
_computing_molecular_graphics 'Olex2 (Dolomanov et al., 2009)'
_computing_publication_material 'Olex2 (Dolomanov et al., 2009)'
_computing_structure_refinement 'ShelXL (Sheldrick, 2015)'
_computing_structure_solution 'olex2.solve (Bourhis et al., 2015)'
_diffrn_ambient_temperature 293
_diffrn_detector 'Hybrid Pixel Array Detector'
_diffrn_detector_area_resol_mean 10.0000
_diffrn_measured_fraction_theta_full 0.964
_diffrn_measured_fraction_theta_max 0.960
_diffrn_measurement_details
;
List of Runs (angles in degrees, time in seconds):

  # Type    Start    End  Width  t~exp~   \w     \q     \k     \f   Frames
#--------------------------------------------------------------------------
  1  \w     62.00 124.00   0.50    0.50    --   42.30  65.00-180.00  124
  2  \w    105.00 130.00   0.50    0.50    --   42.30  11.00  90.00   50
  3  \w    -43.00  10.00   0.50    0.50    --   42.30 -65.00 150.00  106
  4  \w     19.00  69.00   0.50    0.50    --   42.30 -82.00-150.00  100
  5  \w     25.00  65.00   0.50    0.50    --   42.30 -65.00 -30.00   80
  6  \w     37.00  69.00   0.50    0.50    --   42.30 -82.00 -60.00   64
  7  \w     25.00  63.00   0.50    0.50    --   42.30 -77.00 120.00   76
  8  \w     28.00  57.00   0.50    0.50    --   42.30 -65.00 150.00   58
  9  \w    -47.00 -21.00   0.50    0.50    --   42.30 -82.00 -60.00   52
 10  \w     50.00  79.00   0.50    0.50    --   42.30  11.00  90.00   58
 11  \w     18.00  57.00   0.50    0.50    --   42.30  65.00-180.00   78
 12  \w    -39.00  -4.00   0.50    0.50    --   42.30  11.00  90.00   70
 13  \w    -47.00  18.00   0.50    0.50    --   42.30 -65.00 -30.00  130
 14  \w     13.00  68.00   0.50    0.50    --   42.30 -82.00  54.56  110
 15  \w    -40.00 -15.00   0.50    0.50    --   42.30 -82.00  54.56   50
 16  \w    -44.00  12.00   0.50    0.50    --   42.30 -82.00 -90.00  112
 17  \w     23.00  61.00   0.50    0.50    --   42.30 -82.00 -90.00   76
 18  \w    -38.00  15.00   0.50    0.50    --   42.30 -77.00 120.00  106
 19  \w      7.00 121.00   0.50    0.59    --   93.40 -59.00 150.00  228
 20  \w     49.00 109.00   0.50    0.59    --   93.40 -82.00-150.00  120
 21  \w      5.00  62.00   0.50    0.59    --   93.40 -82.00 -30.00  114
 22  \w      5.00  83.00   0.50    0.59    --   93.40 -77.00 -90.00  156
 23  \w     51.00 104.00   0.50    0.59    --   93.40 -82.00 -60.00  106
 24  \w      4.00 183.00   0.50    0.59    --   93.40   0.00 -30.00  358
 25  \w     14.00 102.00   0.50    0.59    --   93.40 -82.00 150.00  176
 26  \w     57.00 105.00   0.50    0.59    --   93.40 -82.00  30.00   96
 27  \w     10.00 113.00   0.50    0.59    --   93.40 -33.00 -30.00  206
 28  \w      9.00  57.00   0.50    0.59    --   93.40 -82.00  90.00   96
 29  \w     75.00 102.00   0.50    0.59    --   93.40 -82.00  90.00   54
 30  \w     59.00  87.00   0.50    0.59    --   93.40  33.00-180.00   56
 31  \w     65.00  90.00   0.50    0.59    --   93.40 -82.00-120.00   50
 32  \w    106.00 132.00   0.50    0.59    --   93.40  68.00-150.00   52
 33  \w    103.00 128.00   0.50    0.59    --   93.40 -33.00 150.00   50
 34  \w      9.00  40.00   0.50    0.59    --   93.40 -68.00 -60.00   62
 35  \w     18.00  88.00   0.50    0.59    --   93.40 -33.00 150.00  140
 36  \w    157.00 182.00   0.50    0.59    --   93.40  33.00-180.00   50
 37  \w    113.00 139.00   0.50    0.59    --   93.40  33.00-180.00   52
 38  \w     10.00  83.00   0.50    0.59    --   93.40 -82.00 120.00  146
 39  \w      8.00 115.00   0.50    0.59    --   93.40 -59.00 -30.00  214
 40  \w     83.00 109.00   0.50    0.59    --   93.40 -82.00 -30.00   52
;
_diffrn_measurement_device 'four-circle diffractometer'
_diffrn_measurement_device_type 'XtaLAB Pro II AFC12 (RINC): Kappa single'
_diffrn_measurement_method '\w scans'
_diffrn_orient_matrix_type 'CrysAlisPro convention (1999,Acta A55,543-557)'
_diffrn_orient_matrix_UB_11 0.1507167000
_diffrn_orient_matrix_UB_12 -0.0413859000
_diffrn_orient_matrix_UB_13 -0.0380943000
_diffrn_orient_matrix_UB_21 0.0063373000
_diffrn_orient_matrix_UB_22 0.0538005000
_diffrn_orient_matrix_UB_23 -0.1329209000
_diffrn_orient_matrix_UB_31 0.0471080000
_diffrn_orient_matrix_UB_32 0.1341121000
_diffrn_orient_matrix_UB_33 0.0267661000
_diffrn_radiation_monochromator mirror
_diffrn_radiation_probe x-ray
_diffrn_radiation_type CuK\a
_diffrn_radiation_wavelength 1.54184
_diffrn_reflns_av_R_equivalents 0.0270
_diffrn_reflns_av_unetI/netI 0.0342
_diffrn_reflns_Laue_measured_fraction_full 0.964
_diffrn_reflns_Laue_measured_fraction_max 0.960
_diffrn_reflns_limit_h_max 11
_diffrn_reflns_limit_h_min -11
_diffrn_reflns_limit_k_max 12
_diffrn_reflns_limit_k_min -10
_diffrn_reflns_limit_l_max 13
_diffrn_reflns_limit_l_min -13
_diffrn_reflns_number 9666
_diffrn_reflns_point_group_measured_fraction_full 0.964
_diffrn_reflns_point_group_measured_fraction_max 0.960
_diffrn_reflns_theta_full 67.684
_diffrn_reflns_theta_max 67.899
_diffrn_reflns_theta_min 4.041
_diffrn_source 'micro-focus sealed X-ray tube'
_diffrn_source_type 'Rigaku (Cu) X-ray Source'
_exptl_absorpt_coefficient_mu 1.562
_exptl_absorpt_correction_T_max 1.00000
_exptl_absorpt_correction_T_min 0.47085
_exptl_absorpt_correction_type multi-scan
_exptl_absorpt_process_details
;
CrysAlisPro 1.171.42.102a (Rigaku Oxford Diffraction, 2023)
Empirical absorption correction using spherical harmonics,
implemented in SCALE3 ABSPACK scaling algorithm.
;
_exptl_crystal_colour 'clear light colourless'
_exptl_crystal_colour_lustre clear
_exptl_crystal_colour_modifier light
_exptl_crystal_colour_primary colourless
_exptl_crystal_density_diffrn 1.271
_exptl_crystal_description block
_exptl_crystal_F_000 460
_exptl_crystal_size_max 0.08
_exptl_crystal_size_mid 0.06
_exptl_crystal_size_min 0.05
_refine_diff_density_max 0.439
_refine_diff_density_min -0.420
_refine_diff_density_rms 0.051
_refine_ls_extinction_method none
_refine_ls_goodness_of_fit_ref 1.085
_refine_ls_hydrogen_treatment constr
_refine_ls_matrix_type full
_refine_ls_number_parameters 306
_refine_ls_number_reflns 3941
_refine_ls_number_restraints 0
_refine_ls_restrained_S_all 1.085
_refine_ls_R_factor_all 0.0539
_refine_ls_R_factor_gt 0.0499
_refine_ls_shift/su_max 0.000
_refine_ls_shift/su_mean 0.000
_refine_ls_structure_factor_coef Fsqd
_refine_ls_weighting_details 'w=1/[\s^2^(Fo^2^)+(0.0859P)^2^+0.1925P] where P=(Fo^2^+2Fc^2^)/3'
_refine_ls_weighting_scheme calc
_refine_ls_wR_factor_gt 0.1418
_refine_ls_wR_factor_ref 0.1459
_reflns_Friedel_coverage 0.000
_reflns_number_gt 3476
_reflns_number_total 3941
_reflns_threshold_expression 'I > 2\s(I)'
_cod_data_source_file d5cc02416a2.cif
_cod_data_source_block 1111_auto
_cod_depositor_comments 'Adding full bibliography for 7134522.cif.'
_cod_database_code 7134522
_shelx_shelxl_version_number 2018/3
_shelx_space_group_comment
;
The symmetry employed for this shelxl refinement is uniquely defined
by the following loop, which should always be used as a source of
symmetry information in preference to the above space-group names.
They are only intended as comments.
;
_shelx_estimated_absorpt_t_max 0.926
_shelx_estimated_absorpt_t_min 0.885
_diffrn_oxdiff_digest_frames
;
01df1b47bbf854fbd631b02ee49b20709700029fac3
;
_reflns_odcompleteness_completeness 97.00
_reflns_odcompleteness_iscentric 1
_reflns_odcompleteness_theta 66.97
_olex2_refinement_description
;
1. Fixed Uiso
 At 1.2 times of:
  All C(H) groups, All C(H,H) groups, All N(H) groups
 At 1.5 times of:
  All C(H,H,H) groups
2. Others
 Fixed Sof: C1(0.75) H1A(0.75) H1B(0.75) H1C(0.75) C2(0.75) H2A(0.75)
 H2B(0.75) H2C(0.75) C3(0.75) H3A(0.75) H3B(0.75) H3C(0.75) C2A(0.25)
 H2AA(0.25) H2AB(0.25) H2AC(0.25) C1A(0.25) H1AA(0.25) H1AB(0.25) H1AC(0.25)
 C3A(0.25) H3AA(0.25) H3AB(0.25) H3AC(0.25)
3.a Ternary CH refined with riding coordinates:
 C8(H8), C9(H9)
3.b Secondary CH2 refined with riding coordinates:
 C7(H7A,H7B)
3.c Aromatic/amide H refined with riding coordinates:
 N2(H2), C11(H11), C12(H12), C13(H13), C14(H14), C17(H17), C18(H18), C20(H20),
 C21(H21)
3.d Idealised Me refined as rotating group:
 C6(H6A,H6B,H6C), C22(H22A,H22B,H22C), C1(H1A,H1B,H1C), C2(H2A,H2B,H2C),
 C3(H3A,H3B,H3C), C2A(H2AA,H2AB,H2AC), C1A(H1AA,H1AB,H1AC), C3A(H3AA,H3AB,H3AC)
;
_olex2_submission_special_instructions 'No special instructions were received'
_oxdiff_exptl_absorpt_empirical_details
;
Empirical correction (ABSPACK) includes:
- Absorption correction using spherical harmonics
- Frame scaling
;
_oxdiff_exptl_absorpt_empirical_full_max 2.968
_oxdiff_exptl_absorpt_empirical_full_min 0.548

loop_
_space_group_symop_operation_xyz
'x, y, z'
'-x, -y, -z'

loop_
_atom_site_label
_atom_site_type_symbol
_atom_site_fract_x
_atom_site_fract_y
_atom_site_fract_z
_atom_site_U_iso_or_equiv
_atom_site_adp_type
_atom_site_occupancy
_atom_site_site_symmetry_order
_atom_site_calc_flag
_atom_site_refinement_flags_posn
_atom_site_refinement_flags_adp
_atom_site_refinement_flags_occupancy
_atom_site_disorder_assembly
_atom_site_disorder_group
S1 S 0.29151(5) 0.33931(5) 0.20348(4) 0.05073(19) Uani 1 1 d . . . . .
O1 O 0.43746(18) 0.19585(14) 0.67635(14) 0.0673(4) Uani 1 1 d . . . . .
O2 O 0.46621(17) 0.39087(16) 0.74570(15) 0.0675(4) Uani 1 1 d . . . . .
O3 O 0.16384(16) 0.22665(13) 0.61934(12) 0.0592(4) Uani 1 1 d . . . . .
O4 O 0.19477(18) 0.23445(15) 0.24753(14) 0.0679(4) Uani 1 1 d . . . . .
O5 O 0.41905(18) 0.31883(16) 0.11894(14) 0.0706(5) Uani 1 1 d . . . . .
N1 N 0.34452(17) 0.36985(15) 0.60285(14) 0.0488(4) Uani 1 1 d . . . . .
N2 N 0.33055(16) 0.39013(16) 0.32209(13) 0.0488(4) Uani 1 1 d . . . . .
H2 H 0.411342 0.422021 0.315207 0.059 Uiso 1 1 calc R . . . .
C4 C 0.4842(2) 0.1112(2) 0.7704(2) 0.0622(6) Uani 1 1 d . . . . .
C5 C 0.4202(2) 0.3234(2) 0.68220(17) 0.0494(4) Uani 1 1 d . . . . .
C6 C 0.0111(3) 0.0487(3) 0.6919(3) 0.0846(8) Uani 1 1 d . . . . .
H6A H -0.022143 -0.030211 0.669056 0.127 Uiso 1 1 calc GR . . . .
H6B H -0.060647 0.111624 0.703161 0.127 Uiso 1 1 calc GR . . . .
H6C H 0.039579 0.030449 0.766890 0.127 Uiso 1 1 calc GR . . . .
C7 C 0.1308(3) 0.1024(2) 0.5930(2) 0.0721(6) Uani 1 1 d . . . . .
H7A H 0.208800 0.045565 0.589527 0.087 Uiso 1 1 calc R . . . .
H7B H 0.107345 0.107677 0.514395 0.087 Uiso 1 1 calc R . . . .
C8 C 0.2771(2) 0.28726(17) 0.53565(16) 0.0454(4) Uani 1 1 d . . . . .
H8 H 0.340179 0.222794 0.495695 0.054 Uiso 1 1 calc R . . . .
C9 C 0.23155(19) 0.38323(18) 0.44132(16) 0.0445(4) Uani 1 1 d . . . . .
H9 H 0.140308 0.358478 0.433059 0.053 Uiso 1 1 calc R . . . .
C10 C 0.22571(19) 0.51035(18) 0.49898(17) 0.0467(4) Uani 1 1 d . . . . .
C11 C 0.1624(2) 0.6250(2) 0.4720(2) 0.0606(5) Uani 1 1 d . . . . .
H11 H 0.114353 0.632042 0.411001 0.073 Uiso 1 1 calc R . . . .
C12 C 0.1729(3) 0.7294(2) 0.5389(2) 0.0721(7) Uani 1 1 d . . . . .
H12 H 0.131510 0.807782 0.522446 0.086 Uiso 1 1 calc R . . . .
C13 C 0.2433(3) 0.7180(2) 0.6286(2) 0.0701(6) Uani 1 1 d . . . . .
H13 H 0.248583 0.789435 0.672014 0.084 Uiso 1 1 calc R . . . .
C14 C 0.3078(2) 0.6032(2) 0.6576(2) 0.0585(5) Uani 1 1 d . . . . .
H14 H 0.356000 0.596650 0.718526 0.070 Uiso 1 1 calc R . . . .
C15 C 0.29608(19) 0.49938(17) 0.59079(17) 0.0458(4) Uani 1 1 d . . . . .
C16 C 0.2083(2) 0.4685(2) 0.13805(16) 0.0494(4) Uani 1 1 d . . . . .
C17 C 0.0698(2) 0.4870(2) 0.1794(2) 0.0647(6) Uani 1 1 d . . . . .
H17 H 0.017299 0.428488 0.240022 0.078 Uiso 1 1 calc R . . . .
C18 C 0.0088(3) 0.5930(3) 0.1305(2) 0.0740(7) Uani 1 1 d . . . . .
H18 H -0.084887 0.605078 0.158795 0.089 Uiso 1 1 calc R . . . .
C19 C 0.0847(3) 0.6814(2) 0.0401(2) 0.0662(6) Uani 1 1 d . . . . .
C20 C 0.2228(3) 0.6603(3) 0.0006(2) 0.0733(7) Uani 1 1 d . . . . .
H20 H 0.275472 0.718915 -0.059768 0.088 Uiso 1 1 calc R . . . .
C21 C 0.2859(2) 0.5553(2) 0.0473(2) 0.0665(6) Uani 1 1 d . . . . .
H21 H 0.379440 0.542914 0.018326 0.080 Uiso 1 1 calc R . . . .
C22 C 0.0174(4) 0.7954(3) -0.0140(3) 0.0960(9) Uani 1 1 d . . . . .
H22A H -0.002151 0.774145 -0.089081 0.144 Uiso 1 1 calc GR . . . .
H22B H 0.077907 0.870186 -0.029940 0.144 Uiso 1 1 calc GR . . . .
H22C H -0.066530 0.814464 0.042475 0.144 Uiso 1 1 calc GR . . . .
C1 C 0.3707(9) 0.1125(11) 0.8824(8) 0.122(4) Uani 0.75 1 d . . P A 2
H1A H 0.380335 0.040683 0.940032 0.183 Uiso 0.75 1 calc GR . P A 2
H1B H 0.284272 0.104592 0.861071 0.183 Uiso 0.75 1 calc GR . P A 2
H1C H 0.374284 0.192979 0.918204 0.183 Uiso 0.75 1 calc GR . P A 2
C2 C 0.6175(11) 0.1473(10) 0.7775(14) 0.142(5) Uani 0.75 1 d . . P A 2
H2A H 0.648304 0.085756 0.833820 0.213 Uiso 0.75 1 calc GR . P A 2
H2B H 0.615765 0.232788 0.805259 0.213 Uiso 0.75 1 calc GR . P A 2
H2C H 0.678962 0.147968 0.698102 0.213 Uiso 0.75 1 calc GR . P A 2
C3 C 0.4976(12) -0.0167(12) 0.7174(13) 0.148(5) Uani 0.75 1 d . . P A 2
H3A H 0.577458 -0.014538 0.650751 0.222 Uiso 0.75 1 calc GR . P A 2
H3B H 0.417571 -0.033474 0.688289 0.222 Uiso 0.75 1 calc GR . P A 2
H3C H 0.506218 -0.084606 0.779132 0.222 Uiso 0.75 1 calc GR . P A 2
C2A C 0.646(3) 0.154(4) 0.782(4) 0.135(11) Uani 0.25 1 d . . P A 1
H2AA H 0.697112 0.076814 0.793520 0.202 Uiso 0.25 1 calc GR . P A 1
H2AB H 0.638784 0.204473 0.850733 0.202 Uiso 0.25 1 calc GR . P A 1
H2AC H 0.692697 0.205286 0.708704 0.202 Uiso 0.25 1 calc GR . P A 1
C1A C 0.412(2) 0.132(2) 0.9022(17) 0.067(4) Uani 0.25 1 d . . P A 1
H1AA H 0.435436 0.063602 0.956619 0.100 Uiso 0.25 1 calc GR . P A 1
H1AB H 0.314567 0.131746 0.910838 0.100 Uiso 0.25 1 calc GR . P A 1
H1AC H 0.440800 0.214777 0.921829 0.100 Uiso 0.25 1 calc GR . P A 1
C3A C 0.440(3) -0.025(2) 0.749(3) 0.083(5) Uani 0.25 1 d . . P A 1
H3AA H 0.474675 -0.038859 0.664294 0.125 Uiso 0.25 1 calc GR . P A 1
H3AB H 0.341280 -0.030770 0.768679 0.125 Uiso 0.25 1 calc GR . P A 1
H3AC H 0.474911 -0.089220 0.799305 0.125 Uiso 0.25 1 calc GR . P A 1

loop_
_atom_site_aniso_label
_atom_site_aniso_U_11
_atom_site_aniso_U_22
_atom_site_aniso_U_33
_atom_site_aniso_U_23
_atom_site_aniso_U_13
_atom_site_aniso_U_12
S1 0.0612(3) 0.0456(3) 0.0415(3) -0.00160(19) -0.0054(2) -0.0024(2)
O1 0.0934(12) 0.0546(9) 0.0621(9) -0.0046(7) -0.0352(8) 0.0183(8)
O2 0.0791(11) 0.0624(10) 0.0669(10) 0.0030(7) -0.0323(8) -0.0152(8)
O3 0.0785(10) 0.0385(7) 0.0498(8) -0.0016(6) 0.0054(7) -0.0138(6)
O4 0.0882(11) 0.0523(9) 0.0629(9) 0.0025(7) -0.0200(8) -0.0202(8)
O5 0.0776(10) 0.0708(10) 0.0529(8) -0.0050(7) 0.0046(7) 0.0181(8)
N1 0.0593(10) 0.0399(8) 0.0489(9) -0.0043(6) -0.0167(7) 0.0008(7)
N2 0.0455(8) 0.0569(10) 0.0401(8) 0.0013(7) -0.0046(6) -0.0096(7)
C4 0.0628(13) 0.0615(13) 0.0614(13) 0.0151(10) -0.0211(10) 0.0027(10)
C5 0.0526(11) 0.0495(11) 0.0441(10) 0.0002(8) -0.0088(8) -0.0028(8)
C6 0.0932(19) 0.0630(15) 0.0924(19) 0.0096(13) -0.0175(15) -0.0297(13)
C7 0.0806(16) 0.0495(12) 0.0843(16) -0.0099(11) -0.0141(13) -0.0156(11)
C8 0.0555(11) 0.0379(9) 0.0403(9) -0.0030(7) -0.0067(8) -0.0013(8)
C9 0.0440(9) 0.0459(10) 0.0403(9) 0.0014(7) -0.0056(7) -0.0035(7)
C10 0.0479(10) 0.0418(10) 0.0452(9) 0.0018(7) -0.0028(8) -0.0027(8)
C11 0.0640(13) 0.0517(12) 0.0617(13) 0.0041(9) -0.0101(10) 0.0063(10)
C12 0.0842(16) 0.0439(12) 0.0833(17) -0.0021(11) -0.0123(14) 0.0132(11)
C13 0.0790(15) 0.0442(12) 0.0829(16) -0.0167(10) -0.0069(13) -0.0019(11)
C14 0.0593(12) 0.0509(12) 0.0651(13) -0.0130(9) -0.0112(10) -0.0044(9)
C15 0.0444(9) 0.0396(10) 0.0488(10) -0.0023(7) -0.0026(8) -0.0032(7)
C16 0.0555(11) 0.0534(11) 0.0362(9) -0.0011(7) -0.0060(8) -0.0037(9)
C17 0.0566(12) 0.0798(16) 0.0496(11) 0.0078(10) -0.0018(9) -0.0044(11)
C18 0.0586(13) 0.0952(19) 0.0628(14) -0.0005(12) -0.0065(11) 0.0122(13)
C19 0.0802(16) 0.0676(14) 0.0512(12) -0.0035(10) -0.0178(11) 0.0127(12)
C20 0.0779(16) 0.0697(15) 0.0625(14) 0.0189(11) -0.0071(12) -0.0028(12)
C21 0.0559(12) 0.0735(15) 0.0585(13) 0.0153(11) 0.0010(10) 0.0008(11)
C22 0.114(2) 0.089(2) 0.089(2) 0.0004(15) -0.0355(18) 0.0302(18)
C1 0.103(5) 0.154(7) 0.093(5) 0.050(5) -0.013(3) -0.012(4)
C2 0.066(5) 0.131(5) 0.226(9) 0.108(6) -0.074(5) -0.029(3)
C3 0.225(14) 0.087(6) 0.170(11) -0.026(6) -0.117(10) 0.073(8)
C2A 0.045(10) 0.23(3) 0.143(18) 0.013(16) -0.053(11) -0.017(11)
C1A 0.082(11) 0.072(7) 0.041(5) 0.003(5) -0.008(6) 0.015(7)
C3A 0.103(12) 0.038(6) 0.108(12) 0.011(7) -0.032(10) 0.010(8)

loop_
_atom_type_symbol
_atom_type_description
_atom_type_scat_dispersion_real
_atom_type_scat_dispersion_imag
_atom_type_scat_source
C C 0.0181 0.0091 'International Tables Vol C Tables 4.2.6.8 and 6.1.1.4'
H H 0.0000 0.0000 'International Tables Vol C Tables 4.2.6.8 and 6.1.1.4'
N N 0.0311 0.0180 'International Tables Vol C Tables 4.2.6.8 and 6.1.1.4'
O O 0.0492 0.0322 'International Tables Vol C Tables 4.2.6.8 and 6.1.1.4'
S S 0.3331 0.5567 'International Tables Vol C Tables 4.2.6.8 and 6.1.1.4'

loop_
_geom_angle_atom_site_label_1
_geom_angle_atom_site_label_2
_geom_angle_atom_site_label_3
_geom_angle
_geom_angle_site_symmetry_1
_geom_angle_site_symmetry_3
_geom_angle_publ_flag
O4 S1 O5 120.57(10) . . ?
O4 S1 N2 106.51(8) . . ?
O4 S1 C16 108.23(10) . . ?
O5 S1 N2 106.08(10) . . ?
O5 S1 C16 107.77(9) . . ?
N2 S1 C16 106.96(9) . . ?
C5 O1 C4 122.88(17) . . ?
C7 O3 C8 114.49(16) . . ?
C5 N1 C8 123.99(16) . . ?
C5 N1 C15 125.90(16) . . ?
C15 N1 C8 108.99(15) . . ?
C9 N2 S1 121.66(13) . . ?
O1 C4 C1 104.7(4) . . ?
O1 C4 C3 102.0(5) . . ?
O1 C4 C2A 112.5(11) . . ?
O1 C4 C1A 114.8(7) . . ?
O1 C4 C3A 102.4(13) . . ?
C2 C4 O1 111.5(3) . . ?
C2 C4 C1 118.2(8) . . ?
C2 C4 C3 106.2(8) . . ?
C3 C4 C1 113.2(6) . . ?
C1A C4 C2A 95.8(16) . . ?
C3A C4 C2A 125.4(18) . . ?
C3A C4 C1A 106.3(14) . . ?
O1 C5 N1 109.85(17) . . ?
O2 C5 O1 126.23(19) . . ?
O2 C5 N1 123.90(19) . . ?
O3 C7 C6 108.3(2) . . ?
O3 C8 N1 107.35(14) . . ?
O3 C8 C9 111.17(16) . . ?
N1 C8 C9 104.19(14) . . ?
N2 C9 C8 111.44(15) . . ?
N2 C9 C10 111.82(14) . . ?
C10 C9 C8 102.32(15) . . ?
C11 C10 C9 129.20(19) . . ?
C11 C10 C15 121.04(19) . . ?
C15 C10 C9 109.76(16) . . ?
C10 C11 C12 117.9(2) . . ?
C13 C12 C11 120.6(2) . . ?
C12 C13 C14 122.5(2) . . ?
C15 C14 C13 116.5(2) . . ?
C10 C15 N1 109.11(16) . . ?
C10 C15 C14 121.47(19) . . ?
C14 C15 N1 129.39(19) . . ?
C17 C16 S1 121.11(16) . . ?
C17 C16 C21 120.0(2) . . ?
C21 C16 S1 118.83(16) . . ?
C16 C17 C18 119.7(2) . . ?
C17 C18 C19 121.2(2) . . ?
C18 C19 C22 120.9(2) . . ?
C20 C19 C18 117.7(2) . . ?
C20 C19 C22 121.4(2) . . ?
C19 C20 C21 122.3(2) . . ?
C20 C21 C16 119.1(2) . . ?

loop_
_geom_bond_atom_site_label_1
_geom_bond_atom_site_label_2
_geom_bond_distance
_geom_bond_site_symmetry_2
_geom_bond_publ_flag
S1 O4 1.4272(16) . ?
S1 O5 1.4315(16) . ?
S1 N2 1.6156(16) . ?
S1 C16 1.766(2) . ?
O1 C4 1.475(2) . ?
O1 C5 1.329(2) . ?
O2 C5 1.211(2) . ?
O3 C7 1.399(3) . ?
O3 C8 1.401(2) . ?
N1 C5 1.362(3) . ?
N1 C8 1.459(2) . ?
N1 C15 1.423(2) . ?
N2 C9 1.468(2) . ?
C4 C1 1.489(10) . ?
C4 C2 1.413(10) . ?
C4 C3 1.489(13) . ?
C4 C2A 1.73(3) . ?
C4 C1A 1.529(18) . ?
C4 C3A 1.53(3) . ?
C6 C7 1.501(4) . ?
C8 C9 1.536(2) . ?
C9 C10 1.510(3) . ?
C10 C11 1.381(3) . ?
C10 C15 1.385(3) . ?
C11 C12 1.388(3) . ?
C12 C13 1.365(4) . ?
C13 C14 1.394(3) . ?
C14 C15 1.385(3) . ?
C16 C17 1.376(3) . ?
C16 C21 1.384(3) . ?
C17 C18 1.384(3) . ?
C18 C19 1.385(3) . ?
C19 C20 1.374(4) . ?
C19 C22 1.505(4) . ?
C20 C21 1.377(3) . ?
